data_4506555
loop_
_publ_author_name
'Chadha, Renu'
'Saini, Anupam'
'Jain, Dharamvir S.'
'Venugopalan, P.'

_publ_section_title
;
 Preparation and Solid-State Characterization of Three Novel
 Multicomponent Solid Forms of Oxcarbazepine: Improvement in Solubility
 through Saccharin Cocrystal
;
_journal_issue 8
_journal_name_full 'Crystal Growth &amp; Design'
_journal_page_first 4211
_journal_paper_doi 10.1021/cg3007102
_journal_volume 12
_journal_year 2012
_chemical_formula_sum 'C35 H31 Cl3 N4 O8'
_chemical_formula_weight 741.99
_chemical_melting_point 442
_chemical_name_common
;
 oxcarbazepine-succinic acid-chloroform cocrystal solvate
;
_space_group_IT_number 15
_symmetry_cell_setting monoclinic
_symmetry_space_group_name_Hall '-C 2yc'
_symmetry_space_group_name_H-M 'C 1 2/c 1'
_atom_sites_solution_hydrogens geom
_atom_sites_solution_primary direct
_atom_sites_solution_secondary difmap
_audit_creation_method 'Manual edit of SHELXL-97 cif'
_cell_angle_alpha 90.00
_cell_angle_beta 109.970(10)
_cell_angle_gamma 90.00
_cell_formula_units_Z 4
_cell_length_a 37.410(4)
_cell_length_b 5.3550(10)
_cell_length_c 18.535(3)
_cell_measurement_reflns_used 39
_cell_measurement_temperature 293(2)
_cell_measurement_theta_max 24.488
_cell_measurement_theta_min 11.496
_cell_volume 3489.9(10)
_computing_cell_refinement 'xSCANS (Siemens)'
_computing_data_collection 'XSCANS (Siemens)'
_computing_data_reduction 'XSCANS (Siemens)'
_computing_molecular_graphics 'XP (Siemens)'
_computing_publication_material SHELXL-97
_computing_structure_refinement 'SHELXL-97 (Sheldrick, 1997)'
_computing_structure_solution 'SHELXS-97 (Sheldrick, 1997)'
_diffrn_ambient_temperature 293(2)
_diffrn_measured_fraction_theta_full 0.991
_diffrn_measured_fraction_theta_max 0.991
_diffrn_measurement_device_type 'Siemens P4'
_diffrn_measurement_method '2\q/\q scans'
_diffrn_radiation_monochromator graphite
_diffrn_radiation_source 'fine-focus sealed tube'
_diffrn_radiation_type MoK\a
_diffrn_radiation_wavelength 0.71073
_diffrn_reflns_av_R_equivalents 0.0370
_diffrn_reflns_av_sigmaI/netI 0.0398
_diffrn_reflns_limit_h_max 0
_diffrn_reflns_limit_h_min -44
_diffrn_reflns_limit_k_max 6
_diffrn_reflns_limit_k_min 0
_diffrn_reflns_limit_l_max 22
_diffrn_reflns_limit_l_min -20
_diffrn_reflns_number 3106
_diffrn_reflns_theta_full 25.00
_diffrn_reflns_theta_max 25.00
_diffrn_reflns_theta_min 2.23
_diffrn_standards_decay_% 0.0
_diffrn_standards_interval_count 97
_diffrn_standards_number 3
_exptl_absorpt_coefficient_mu 0.320
_exptl_absorpt_correction_T_max 0.83
_exptl_absorpt_correction_T_min 0.73
_exptl_absorpt_correction_type psi-scan
_exptl_crystal_colour 'Pale yellow'
_exptl_crystal_density_diffrn 1.412
_exptl_crystal_density_method 'not measured'
_exptl_crystal_description Plate
_exptl_crystal_F_000 1536
_exptl_crystal_preparation 'chloroform: methanol, 2:0.3, v/v'
_exptl_crystal_size_max 0.24
_exptl_crystal_size_mid 0.17
_exptl_crystal_size_min 0.10
_refine_diff_density_max 0.266
_refine_diff_density_min -0.397
_refine_diff_density_rms 0.054
_refine_ls_extinction_method none
_refine_ls_goodness_of_fit_ref 1.048
_refine_ls_hydrogen_treatment constr
_refine_ls_matrix_type full
_refine_ls_number_parameters 280
_refine_ls_number_reflns 3055
_refine_ls_number_restraints 48
_refine_ls_restrained_S_all 1.105
_refine_ls_R_factor_all 0.1068
_refine_ls_R_factor_gt 0.0647
_refine_ls_shift/su_max 0.000
_refine_ls_shift/su_mean 0.000
_refine_ls_structure_factor_coef Fsqd
_refine_ls_weighting_details 'calc w=1/[\s^2^(Fo^2^)+(0.1052P)^2^+0.6771P] where P=(Fo^2^+2Fc^2^)/3'
_refine_ls_weighting_scheme calc
_refine_ls_wR_factor_gt 0.1653
_refine_ls_wR_factor_ref 0.1869
_reflns_number_gt 1934
_reflns_number_total 3055
_reflns_threshold_expression >2sigma(I)
_cod_data_source_file cg3007102_si_004.cif
_cod_data_source_block abdvs1
_cod_depositor_comments
;
The following automatic conversions were performed:

'_symmetry_cell_setting' value 'Monoclinic' changed to 'monoclinic'
according to /home/saulius/struct/CIF-dictionaries/cif_core.dic
dictionary named 'cif_core.dic' version 2.4.2 from
2011-04-26.

'_exptl_absorpt_correction_type' value 'Psi-Scan'
changed to 'psi-scan' according to
/home/saulius/struct/CIF-dictionaries/cif_core.dic dictionary named
'cif_core.dic' version 2.4.2 from 2011-04-26.

Automatic conversion script
Id: cif_fix_values 1891 2012-01-12 08:04:46Z andrius 
;
_cod_original_cell_volume 3489.9(9)
_cod_original_sg_symbol_H-M C2/c
_cod_database_code 4506555

loop_
_symmetry_equiv_pos_as_xyz
'x, y, z'
'-x, y, -z+1/2'
'x+1/2, y+1/2, z'
'-x+1/2, y+1/2, -z+1/2'
'-x, -y, -z'
'x, -y, z-1/2'
'-x+1/2, -y+1/2, -z'
'x+1/2, -y+1/2, z-1/2'

loop_
_atom_site_label
_atom_site_type_symbol
_atom_site_fract_x
_atom_site_fract_y
_atom_site_fract_z
_atom_site_U_iso_or_equiv
_atom_site_adp_type
_atom_site_occupancy
_atom_site_symmetry_multiplicity
_atom_site_calc_flag
_atom_site_refinement_flags
_atom_site_disorder_assembly
_atom_site_disorder_group
O1 O 0.21089(8) 0.2927(8) 0.1425(2) 0.1251(13) Uani 1 1 d . . .
O2 O 0.07218(5) 0.1710(4) 0.17634(10) 0.0547(6) Uani 1 1 d . . .
O3 O -0.00081(7) 0.5857(6) 0.10671(12) 0.0815(8) Uani 1 1 d . . .
O4 O 0.03741(5) 0.5095(4) 0.22461(10) 0.0560(6) Uani 1 1 d . . .
H4B H 0.0455 0.4022 0.2026 0.067 Uiso 1 1 calc R . .
N1 N 0.09997(6) 0.0145(5) 0.09481(11) 0.0451(6) Uani 1 1 d . . .
N2 N 0.04264(7) 0.2234(6) 0.04947(13) 0.0628(8) Uani 1 1 d . . .
H2A H 0.0242 0.3032 0.0567 0.075 Uiso 1 1 calc R . .
H2B H 0.0426 0.1985 0.0036 0.075 Uiso 1 1 calc R . .
C1 C 0.17832(9) 0.2184(8) 0.1242(2) 0.0689(10) Uani 1 1 d . . .
C2 C 0.16872(8) 0.0158(7) 0.16930(17) 0.0561(8) Uani 1 1 d . . .
C3 C 0.19863(10) -0.0930(9) 0.2286(2) 0.0800(12) Uani 1 1 d . . .
H3A H 0.2233 -0.0376 0.2372 0.096 Uiso 1 1 calc R . .
C4 C 0.19286(11) -0.2772(10) 0.2741(2) 0.0870(13) Uani 1 1 d . . .
H4A H 0.2133 -0.3434 0.3135 0.104 Uiso 1 1 calc R . .
C5 C 0.15682(11) -0.3650(8) 0.26164(19) 0.0759(11) Uani 1 1 d . . .
H5A H 0.1528 -0.4924 0.2921 0.091 Uiso 1 1 calc R . .
C6 C 0.12650(9) -0.2628(7) 0.20350(16) 0.0584(8) Uani 1 1 d . . .
H6A H 0.1020 -0.3212 0.1952 0.070 Uiso 1 1 calc R . .
C7 C 0.13229(7) -0.0752(6) 0.15786(14) 0.0458(7) Uani 1 1 d . . .
C8 C 0.14913(9) 0.3296(7) 0.05590(19) 0.0655(9) Uani 1 1 d . . .
H8A H 0.1617 0.4399 0.0306 0.079 Uiso 1 1 calc R . .
H8B H 0.1320 0.4304 0.0730 0.079 Uiso 1 1 calc R . .
C9 C 0.12589(8) 0.1408(6) -0.00198(16) 0.0547(8) Uani 1 1 d . . .
C10 C 0.12897(10) 0.1116(8) -0.07385(18) 0.0719(10) Uani 1 1 d . . .
H10A H 0.1451 0.2149 -0.0889 0.086 Uiso 1 1 calc R . .
C11 C 0.10836(11) -0.0685(9) -0.12289(19) 0.0797(12) Uani 1 1 d . . .
H11A H 0.1106 -0.0862 -0.1711 0.096 Uiso 1 1 calc R . .
C12 C 0.08435(11) -0.2235(8) -0.10179(18) 0.0703(10) Uani 1 1 d . . .
H12A H 0.0706 -0.3463 -0.1353 0.084 Uiso 1 1 calc R . .
C13 C 0.08062(9) -0.1957(6) -0.02942(16) 0.0565(8) Uani 1 1 d . . .
H13A H 0.0643 -0.2981 -0.0144 0.068 Uiso 1 1 calc R . .
C14 C 0.10153(7) -0.0140(6) 0.01858(14) 0.0431(7) Uani 1 1 d . . .
C15 C 0.07105(7) 0.1389(6) 0.10893(14) 0.0423(7) Uani 1 1 d . . .
C16 C 0.01059(8) 0.6359(6) 0.17432(16) 0.0486(8) Uani 1 1 d . . .
C17 C -0.00504(9) 0.8471(6) 0.20656(18) 0.0568(8) Uani 1 1 d . . .
H17A H -0.0325 0.8452 0.1832 0.085 Uiso 1 1 calc R . .
H17B H 0.0040 1.0021 0.1917 0.085 Uiso 1 1 calc R . .
Cl1A Cl 0.2863(3) 0.823(2) 0.0661(6) 0.215(5) Uani 0.32 1 d PDU A -1
Cl2A Cl 0.20611(15) 0.7964(16) -0.0365(5) 0.148(2) Uani 0.32 1 d PDU A -1
Cl3A Cl 0.2594(3) 0.415(2) -0.0162(8) 0.269(7) Uani 0.32 1 d PDU A -1
C18A C 0.2446(3) 0.648(2) 0.0320(8) 0.165(8) Uani 0.32 1 d PDU A -1
H18A H 0.2374 0.5791 0.0742 0.198 Uiso 0.32 1 calc PR A -1
Cl1B Cl 0.2296(7) 0.374(3) -0.0198(12) 0.291(9) Uani 0.18 1 d PDU B -2
Cl2B Cl 0.2271(4) 0.842(3) -0.0855(7) 0.186(6) Uani 0.18 1 d PDU B -2
Cl3B Cl 0.2308(3) 0.813(3) 0.0716(6) 0.163(4) Uani 0.18 1 d PDU B -2
C18B C 0.2457(11) 0.676(5) 0.0015(13) 0.216(8) Uani 0.18 1 d PDU B -2
H18B H 0.2735 0.6776 0.0184 0.260 Uiso 0.18 1 calc PR B -2

loop_
_atom_site_aniso_label
_atom_site_aniso_U_11
_atom_site_aniso_U_22
_atom_site_aniso_U_33
_atom_site_aniso_U_23
_atom_site_aniso_U_13
_atom_site_aniso_U_12
O1 0.0633(18) 0.160(3) 0.133(3) 0.027(2) 0.0088(17) -0.035(2)
O2 0.0527(12) 0.0751(15) 0.0385(11) 0.0080(10) 0.0183(9) 0.0183(11)
O3 0.0770(16) 0.116(2) 0.0420(13) 0.0069(13) 0.0085(11) 0.0386(16)
O4 0.0527(12) 0.0724(15) 0.0413(11) 0.0056(10) 0.0140(9) 0.0176(11)
N1 0.0376(12) 0.0610(15) 0.0346(12) -0.0001(11) 0.0098(10) 0.0063(11)
N2 0.0478(14) 0.095(2) 0.0424(13) 0.0087(14) 0.0120(12) 0.0245(15)
C1 0.0475(19) 0.085(3) 0.069(2) -0.009(2) 0.0129(17) -0.0124(19)
C2 0.0450(16) 0.072(2) 0.0471(16) -0.0049(16) 0.0101(13) 0.0032(16)
C3 0.0455(18) 0.119(3) 0.064(2) -0.002(2) 0.0044(17) 0.011(2)
C4 0.065(2) 0.126(4) 0.059(2) 0.017(2) 0.0055(18) 0.033(3)
C5 0.086(3) 0.086(3) 0.055(2) 0.0180(19) 0.0241(19) 0.031(2)
C6 0.0618(19) 0.069(2) 0.0454(16) 0.0067(16) 0.0191(15) 0.0123(17)
C7 0.0407(15) 0.0584(18) 0.0349(14) -0.0041(14) 0.0084(12) 0.0127(14)
C8 0.066(2) 0.062(2) 0.069(2) 0.0017(18) 0.0239(18) -0.0113(18)
C9 0.0519(17) 0.065(2) 0.0479(16) 0.0060(15) 0.0176(14) 0.0079(16)
C10 0.067(2) 0.105(3) 0.0481(18) 0.002(2) 0.0250(17) 0.003(2)
C11 0.080(3) 0.122(3) 0.0418(18) 0.001(2) 0.0259(18) 0.030(3)
C12 0.073(2) 0.079(2) 0.0418(17) -0.0152(17) -0.0020(16) 0.018(2)
C13 0.0553(18) 0.062(2) 0.0429(16) -0.0024(15) 0.0042(14) 0.0049(16)
C14 0.0406(14) 0.0545(17) 0.0322(13) -0.0009(13) 0.0099(12) 0.0068(14)
C15 0.0378(14) 0.0525(18) 0.0364(14) 0.0017(13) 0.0124(12) 0.0032(13)
C16 0.0384(15) 0.062(2) 0.0461(17) 0.0140(15) 0.0156(13) 0.0049(14)
C17 0.0495(17) 0.0526(19) 0.0710(19) 0.0113(16) 0.0240(16) 0.0048(15)
Cl1A 0.142(7) 0.284(13) 0.166(7) -0.114(8) -0.016(6) -0.034(8)
Cl2A 0.072(3) 0.185(6) 0.186(7) 0.023(5) 0.040(4) 0.038(4)
Cl3A 0.172(7) 0.248(10) 0.310(11) -0.145(10) -0.019(8) 0.065(8)
C18A 0.070(9) 0.194(16) 0.197(15) -0.064(13) 0.001(11) 0.024(11)
Cl1B 0.223(16) 0.34(2) 0.297(17) 0.011(17) 0.067(15) 0.031(18)
Cl2B 0.161(11) 0.213(12) 0.131(8) 0.072(8) -0.018(8) -0.046(9)
Cl3B 0.104(6) 0.244(12) 0.160(8) -0.066(8) 0.072(6) -0.022(7)
C18B 0.162(13) 0.266(16) 0.203(13) -0.002(14) 0.039(12) -0.009(13)

loop_
_atom_type_symbol
_atom_type_description
_atom_type_scat_dispersion_real
_atom_type_scat_dispersion_imag
_atom_type_scat_source
C C 0.0033 0.0016 'International Tables Vol C Tables 4.2.6.8 and 6.1.1.4'
H H 0.0000 0.0000 'International Tables Vol C Tables 4.2.6.8 and 6.1.1.4'
N N 0.0061 0.0033 'International Tables Vol C Tables 4.2.6.8 and 6.1.1.4'
O O 0.0106 0.0060 'International Tables Vol C Tables 4.2.6.8 and 6.1.1.4'
Cl Cl 0.1484 0.1585 'International Tables Vol C Tables 4.2.6.8 and 6.1.1.4'

loop_
_geom_angle_atom_site_label_1
_geom_angle_atom_site_label_2
_geom_angle_atom_site_label_3
_geom_angle
_geom_angle_site_symmetry_1
_geom_angle_site_symmetry_3
C16 O4 H4B 109.5 . .
C15 N1 C14 122.5(2) . .
C15 N1 C7 120.3(2) . .
C14 N1 C7 117.0(2) . .
C15 N2 H2A 120.0 . .
C15 N2 H2B 120.0 . .
H2A N2 H2B 120.0 . .
O1 C1 C8 118.8(4) . .
O1 C1 C2 119.6(3) . .
C8 C1 C2 121.6(3) . .
C7 C2 C3 116.9(3) . .
C7 C2 C1 125.5(3) . .
C3 C2 C1 117.6(3) . .
C4 C3 C2 122.3(4) . .
C4 C3 H3A 118.9 . .
C2 C3 H3A 118.9 . .
C3 C4 C5 119.9(3) . .
C3 C4 H4A 120.0 . .
C5 C4 H4A 120.0 . .
C4 C5 C6 119.5(4) . .
C4 C5 H5A 120.2 . .
C6 C5 H5A 120.2 . .
C7 C6 C5 120.5(3) . .
C7 C6 H6A 119.7 . .
C5 C6 H6A 119.7 . .
C6 C7 C2 120.8(3) . .
C6 C7 N1 118.3(3) . .
C2 C7 N1 120.7(3) . .
C1 C8 C9 114.4(3) . .
C1 C8 H8A 108.7 . .
C9 C8 H8A 108.7 . .
C1 C8 H8B 108.7 . .
C9 C8 H8B 108.7 . .
H8A C8 H8B 107.6 . .
C14 C9 C10 118.6(3) . .
C14 C9 C8 118.7(3) . .
C10 C9 C8 122.7(3) . .
C11 C10 C9 120.4(3) . .
C11 C10 H10A 119.8 . .
C9 C10 H10A 119.8 . .
C10 C11 C12 120.8(3) . .
C10 C11 H11A 119.6 . .
C12 C11 H11A 119.6 . .
C11 C12 C13 119.7(3) . .
C11 C12 H12A 120.1 . .
C13 C12 H12A 120.1 . .
C14 C13 C12 118.4(3) . .
C14 C13 H13A 120.8 . .
C12 C13 H13A 120.8 . .
C13 C14 C9 122.2(3) . .
C13 C14 N1 120.4(3) . .
C9 C14 N1 117.3(2) . .
O2 C15 N2 122.0(2) . .
O2 C15 N1 120.0(2) . .
N2 C15 N1 118.0(2) . .
O3 C16 O4 122.7(3) . .
O3 C16 C17 122.5(3) . .
O4 C16 C17 114.8(2) . .
C16 C17 C17 115.8(2) . 2
C16 C17 H17A 108.3 . .
C17 C17 H17A 108.3 2 .
C16 C17 H17B 108.3 . .
C17 C17 H17B 108.3 2 .
H17A C17 H17B 107.4 . .
Cl3A C18A Cl1A 99.8(7) . .
Cl3A C18A Cl2A 106.4(8) . .
Cl1A C18A Cl2A 115.4(8) . .
Cl3A C18A H18A 111.5 . .
Cl1A C18A H18A 111.5 . .
Cl2A C18A H18A 111.5 . .
Cl1B C18B Cl3B 113.0(18) . .
Cl1B C18B Cl2B 105.5(16) . .
Cl3B C18B Cl2B 110.1(16) . .
Cl1B C18B H18B 109.4 . .
Cl3B C18B H18B 109.4 . .
Cl2B C18B H18B 109.4 . .

loop_
_geom_bond_atom_site_label_1
_geom_bond_atom_site_label_2
_geom_bond_distance
_geom_bond_site_symmetry_2
O1 C1 1.215(4) .
O2 C15 1.248(3) .
O3 C16 1.208(4) .
O4 C16 1.302(3) .
O4 H4B 0.8200 .
N1 C15 1.370(3) .
N1 C14 1.442(3) .
N1 C7 1.447(3) .
N2 C15 1.322(3) .
N2 H2A 0.8600 .
N2 H2B 0.8600 .
C1 C8 1.485(5) .
C1 C2 1.487(5) .
C2 C7 1.394(4) .
C2 C3 1.400(5) .
C3 C4 1.361(6) .
C3 H3A 0.9300 .
C4 C5 1.371(6) .
C4 H4A 0.9300 .
C5 C6 1.383(4) .
C5 H5A 0.9300 .
C6 C7 1.377(4) .
C6 H6A 0.9300 .
C8 C9 1.514(5) .
C8 H8A 0.9700 .
C8 H8B 0.9700 .
C9 C14 1.379(4) .
C9 C10 1.385(4) .
C10 C11 1.368(6) .
C10 H10A 0.9300 .
C11 C12 1.374(6) .
C11 H11A 0.9300 .
C12 C13 1.403(5) .
C12 H12A 0.9300 .
C13 C14 1.369(4) .
C13 H13A 0.9300 .
C16 C17 1.489(4) .
C17 C17 1.523(6) 2
C17 H17A 0.9700 .
C17 H17B 0.9700 .
Cl1A C18A 1.743(10) .
Cl2A C18A 1.753(10) .
Cl3A C18A 1.730(10) .
C18A H18A 0.9800 .
Cl1B C18B 1.72(2) .
Cl2B C18B 1.76(2) .
Cl3B C18B 1.74(2) .
C18B H18B 0.9800 .

loop_
_geom_torsion_atom_site_label_1
_geom_torsion_atom_site_label_2
_geom_torsion_atom_site_label_3
_geom_torsion_atom_site_label_4
_geom_torsion
_geom_torsion_site_symmetry_4
O1 C1 C2 C7 175.5(4) .
C8 C1 C2 C7 -5.8(5) .
O1 C1 C2 C3 -4.3(5) .
C8 C1 C2 C3 174.5(3) .
C7 C2 C3 C4 -0.8(6) .
C1 C2 C3 C4 179.0(4) .
C2 C3 C4 C5 1.1(7) .
C3 C4 C5 C6 -0.9(6) .
C4 C5 C6 C7 0.4(5) .
C5 C6 C7 C2 -0.1(5) .
C5 C6 C7 N1 176.2(3) .
C3 C2 C7 C6 0.3(5) .
C1 C2 C7 C6 -179.5(3) .
C3 C2 C7 N1 -175.9(3) .
C1 C2 C7 N1 4.3(5) .
C15 N1 C7 C6 66.6(4) .
C14 N1 C7 C6 -118.7(3) .
C15 N1 C7 C2 -117.1(3) .
C14 N1 C7 C2 57.6(4) .
O1 C1 C8 C9 128.4(4) .
C2 C1 C8 C9 -50.3(4) .
C1 C8 C9 C14 67.0(4) .
C1 C8 C9 C10 -110.8(4) .
C14 C9 C10 C11 -0.4(5) .
C8 C9 C10 C11 177.5(3) .
C9 C10 C11 C12 -0.1(6) .
C10 C11 C12 C13 0.6(5) .
C11 C12 C13 C14 -0.5(5) .
C12 C13 C14 C9 0.0(4) .
C12 C13 C14 N1 -177.2(3) .
C10 C9 C14 C13 0.4(4) .
C8 C9 C14 C13 -177.5(3) .
C10 C9 C14 N1 177.7(3) .
C8 C9 C14 N1 -0.2(4) .
C15 N1 C14 C13 -80.8(4) .
C7 N1 C14 C13 104.6(3) .
C15 N1 C14 C9 101.8(3) .
C7 N1 C14 C9 -72.8(3) .
C14 N1 C15 O2 -175.8(3) .
C7 N1 C15 O2 -1.4(4) .
C14 N1 C15 N2 3.7(4) .
C7 N1 C15 N2 178.1(3) .
O3 C16 C17 C17 165.5(3) 2
O4 C16 C17 C17 -14.4(4) 2
